data_7111894
loop_
_publ_author_name
'Jinjie Qian'
'Feilong Jiang'
'Linjie Zhang'
'Kongzhao Su'
'Jie Pan'
'Qipeng Li'
'Daqiang Yuan'
'Maochun Hong'

_publ_section_title
;
 Unusual pore structure and sorption behaviour in a hexanodal zinc-organic
 framework material
;
_journal_name_full Chem.Commun.
_journal_page_first 1678
_journal_paper_doi 10.1039/c3cc48556k
_journal_volume 50
_journal_year 2014
_chemical_formula_sum 'C27 H9 O22 Zn5'
_chemical_formula_weight 1012.19
_chemical_name_systematic
; 
 ? 
;
_space_group_IT_number 72
_symmetry_cell_setting orthorhombic
_symmetry_space_group_name_Hall '-I 2 2c'
_symmetry_space_group_name_H-M 'I b a m'
_atom_sites_solution_hydrogens geom
_atom_sites_solution_primary direct
_atom_sites_solution_secondary difmap
_audit_creation_method SHELXL-97
_cell_angle_alpha 90.00
_cell_angle_beta 90.00
_cell_angle_gamma 90.00
_cell_formula_units_Z 16
_cell_length_a 19.7757(2)
_cell_length_b 44.7064(5)
_cell_length_c 28.6303(3)
_cell_measurement_reflns_used 15478
_cell_measurement_temperature 173(2)
_cell_measurement_theta_max 74.6830
_cell_measurement_theta_min 3.3490
_cell_volume 25312.1(5)
_computing_structure_refinement 'SHELXL-97 (Sheldrick, 1997)'
_computing_structure_solution 'SHELXS-97 (Sheldrick, 1990)'
_diffrn_ambient_temperature 173(2)
_diffrn_measured_fraction_theta_full 0.994
_diffrn_measured_fraction_theta_max 0.994
_diffrn_radiation_monochromator graphite
_diffrn_radiation_source 'fine-focus sealed tube'
_diffrn_radiation_type CuK\a
_diffrn_radiation_wavelength 1.54184
_diffrn_reflns_av_R_equivalents 0.0303
_diffrn_reflns_av_sigmaI/netI 0.0327
_diffrn_reflns_limit_h_max 23
_diffrn_reflns_limit_h_min -19
_diffrn_reflns_limit_k_max 52
_diffrn_reflns_limit_k_min -34
_diffrn_reflns_limit_l_max 33
_diffrn_reflns_limit_l_min -31
_diffrn_reflns_number 26679
_diffrn_reflns_theta_full 65.00
_diffrn_reflns_theta_max 65.00
_diffrn_reflns_theta_min 3.09
_exptl_absorpt_coefficient_mu 2.565
_exptl_absorpt_correction_T_max 0.9044
_exptl_absorpt_correction_T_min 0.7483
_exptl_absorpt_correction_type multi-scan
_exptl_absorpt_process_details
;
CrysAlisPro, Agilent Technologies,
Version 1.171.36.28 (release 01-02-2013 CrysAlis171 .NET)
(compiled Feb  1 2013,16:14:44)
Empirical absorption correction using spherical harmonics,
 implemented in SCALE3 ABSPACK scaling algorithm.
;
_exptl_crystal_colour colorless
_exptl_crystal_density_diffrn 1.062
_exptl_crystal_density_method 'not measured'
_exptl_crystal_description prism
_exptl_crystal_F_000 7952
_exptl_crystal_size_max 0.12
_exptl_crystal_size_mid 0.08
_exptl_crystal_size_min 0.04
_platon_squeeze_details
;
;
_refine_diff_density_max 2.533
_refine_diff_density_min -1.258
_refine_diff_density_rms 0.202
_refine_ls_extinction_method none
_refine_ls_goodness_of_fit_ref 1.072
_refine_ls_hydrogen_treatment mixed
_refine_ls_matrix_type full
_refine_ls_number_parameters 536
_refine_ls_number_reflns 10953
_refine_ls_number_restraints 0
_refine_ls_restrained_S_all 1.072
_refine_ls_R_factor_all 0.0960
_refine_ls_R_factor_gt 0.0850
_refine_ls_shift/su_max 0.001
_refine_ls_shift/su_mean 0.000
_refine_ls_structure_factor_coef Fsqd
_refine_ls_weighting_details 'calc w=1/[\s^2^(Fo^2^)+(0.1747P)^2^+267.2065P] where P=(Fo^2^+2Fc^2^)/3'
_refine_ls_weighting_scheme calc
_refine_ls_wR_factor_gt 0.2496
_refine_ls_wR_factor_ref 0.2709
_reflns_number_gt 9262
_reflns_number_total 10953
_reflns_threshold_expression >2sigma(I)
_cod_data_source_file c3cc48556k.txt
_cod_data_source_block FJI-3
_cod_original_sg_symbol_H-M Ibam
_cod_database_code 7111894

loop_
_symmetry_equiv_pos_as_xyz
'x, y, z'
'-x, -y, z'
'x, -y, -z+1/2'
'-x, y, -z+1/2'
'x+1/2, y+1/2, z+1/2'
'-x+1/2, -y+1/2, z+1/2'
'x+1/2, -y+1/2, -z+1'
'-x+1/2, y+1/2, -z+1'
'-x, -y, -z'
'x, y, -z'
'-x, y, z-1/2'
'x, -y, z-1/2'
'-x+1/2, -y+1/2, -z+1/2'
'x+1/2, y+1/2, -z+1/2'
'-x+1/2, y+1/2, z'
'x+1/2, -y+1/2, z'

loop_
_atom_site_label
_atom_site_type_symbol
_atom_site_fract_x
_atom_site_fract_y
_atom_site_fract_z
_atom_site_U_iso_or_equiv
_atom_site_adp_type
_atom_site_occupancy
_atom_site_symmetry_multiplicity
_atom_site_calc_flag
_atom_site_refinement_flags
Zn1 Zn 0.57498(3) 0.266622(14) 0.24687(2) 0.0136(2) Uani 1 1 d .
Zn7 Zn 0.0000 0.53286(2) 0.2500 0.0157(3) Uani 1 2 d S
Zn4 Zn 0.70084(5) 0.40744(2) 0.5000 0.0166(3) Uani 1 2 d S
Zn3 Zn 0.34336(5) 0.42527(2) 0.5000 0.0182(3) Uani 1 2 d S
Zn2 Zn 0.24271(4) 0.383818(19) 0.43394(3) 0.0330(3) Uani 1 1 d .
Zn6 Zn 0.86304(7) 0.39708(3) 0.5000 0.0579(5) Uani 1 2 d S
O4 O 0.3903(3) 0.40031(16) 0.4500(3) 0.074(2) Uani 1 1 d .
O2 O 0.4395(2) 0.29926(10) 0.30064(15) 0.0303(9) Uani 1 1 d .
O12 O 0.9398(2) 0.26423(10) 0.30560(16) 0.0323(10) Uani 1 1 d .
O1 O 0.5530(2) 0.29727(10) 0.29809(15) 0.0324(10) Uani 1 1 d .
O3 O 0.3273(2) 0.36561(10) 0.41520(17) 0.0345(10) Uani 1 1 d .
O22 O 0.7757(3) 0.37897(13) 0.5000 0.0279(13) Uani 1 2 d S
O17 O 0.2775(3) 0.56025(11) 0.4522(2) 0.0493(14) Uani 1 1 d .
O15 O 0.0651(3) 0.52467(11) 0.30203(17) 0.0404(11) Uani 1 1 d .
O13 O 0.2271(2) 0.42370(11) 0.40698(18) 0.0385(11) Uani 1 1 d .
O16 O 0.0777(3) 0.47571(11) 0.29608(17) 0.0400(11) Uani 1 1 d .
O11 O 1.0519(2) 0.26574(9) 0.29322(16) 0.0294(10) Uani 1 1 d .
O9 O 1.1577(2) 0.36272(11) 0.4309(2) 0.0422(12) Uani 1 1 d .
O5 O 0.6345(3) 0.39102(12) 0.4521(2) 0.0497(14) Uani 1 1 d .
O7 O 0.9119(3) 0.37155(12) 0.4489(2) 0.0498(14) Uani 1 1 d .
C11 C 1.0245(3) 0.34443(13) 0.4131(2) 0.0277(13) Uani 1 1 d .
H11 H 1.0301 0.3602 0.4351 0.033 Uiso 1 1 calc R
C4 C 0.5083(3) 0.37274(15) 0.4227(2) 0.0298(13) Uani 1 1 d .
H4 H 0.5106 0.3874 0.4467 0.036 Uiso 1 1 calc R
C14 C 1.0066(3) 0.29808(14) 0.3498(2) 0.0255(12) Uani 1 1 d .
C2 C 0.4420(3) 0.34238(13) 0.3702(2) 0.0253(12) Uani 1 1 d .
H2 H 0.3994 0.3360 0.3585 0.030 Uiso 1 1 calc R
C10 C 0.9598(3) 0.33391(14) 0.4030(2) 0.0291(13) Uani 1 1 d .
C6 C 0.5637(3) 0.33861(16) 0.3701(2) 0.0323(14) Uani 1 1 d .
H6 H 0.6039 0.3295 0.3586 0.039 Uiso 1 1 calc R
C19 C 0.2231(3) 0.47608(15) 0.4014(2) 0.0334(14) Uani 1 1 d .
C3 C 0.4455(3) 0.36374(14) 0.4053(2) 0.0276(13) Uani 1 1 d .
C5 C 0.5676(3) 0.36030(15) 0.4049(2) 0.0311(14) Uani 1 1 d .
C1 C 0.5018(3) 0.33027(14) 0.3523(2) 0.0251(12) Uani 1 1 d .
C22 C 0.1645(4) 0.52822(17) 0.3687(3) 0.0438(18) Uani 1 1 d .
H22 H 0.1452 0.5461 0.3566 0.053 Uiso 1 1 calc R
C8 C 0.3834(3) 0.37786(13) 0.4262(2) 0.0297(14) Uani 1 1 d .
C17 C 1.1505(3) 0.34404(19) 0.3989(3) 0.049(2) Uani 1 1 d .
C12 C 1.0807(3) 0.33212(15) 0.3916(2) 0.0317(14) Uani 1 1 d .
C18 C 0.9983(3) 0.27411(14) 0.3140(2) 0.0246(12) Uani 1 1 d .
C20 C 0.1742(3) 0.47493(15) 0.3661(2) 0.0337(14) Uani 1 1 d .
H20 H 0.1613 0.4563 0.3527 0.040 Uiso 1 1 calc R
C13 C 1.0710(3) 0.30829(14) 0.3600(2) 0.0290(13) Uani 1 1 d .
H13 H 1.1091 0.2992 0.3455 0.035 Uiso 1 1 calc R
C15 C 0.9513(3) 0.31109(13) 0.3708(2) 0.0268(13) Uani 1 1 d .
H15 H 0.9070 0.3044 0.3632 0.032 Uiso 1 1 calc R
C24 C 0.2417(3) 0.50352(16) 0.4201(2) 0.0346(15) Uani 1 1 d .
H24 H 0.2748 0.5045 0.4441 0.042 Uiso 1 1 calc R
C23 C 0.2107(4) 0.53007(18) 0.4032(3) 0.0471(19) Uani 1 1 d .
C7 C 0.4978(3) 0.30700(14) 0.3136(2) 0.0274(13) Uani 1 1 d .
C25 C 0.2508(3) 0.44767(15) 0.4212(2) 0.0297(13) Uani 1 1 d .
C16 C 0.9005(3) 0.35060(15) 0.4238(2) 0.0331(15) Uani 1 1 d .
C26 C 0.0931(3) 0.50045(15) 0.3128(2) 0.0320(14) Uani 1 1 d .
C21 C 0.1448(4) 0.50148(15) 0.3510(2) 0.0354(15) Uani 1 1 d .
C9 C 0.6350(4) 0.36925(18) 0.4253(2) 0.0402(17) Uani 1 1 d .
C27 C 0.2289(5) 0.5592(2) 0.4270(4) 0.070(3) Uani 1 1 d .
O18A O 0.2104(3) 0.58481(16) 0.4011(3) 0.0394(16) Uani 0.70 1 d P
O8A O 0.8440(7) 0.3490(3) 0.4001(5) 0.035(3) Uani 0.50 1 d P
Zn5A Zn 0.77434(7) 0.37411(3) 0.57258(5) 0.0180(3) Uani 0.50 1 d P
Zn5B Zn 0.76466(8) 0.34558(4) 0.53587(6) 0.0289(4) Uani 0.50 1 d P
O10A O 1.1926(5) 0.3439(2) 0.3654(4) 0.062(3) Uani 0.70 1 d P
O20 O 0.7442(6) 0.3106(2) 0.5000 0.076(3) Uani 1 2 d S
O19 O 0.6723(3) 0.26788(14) 0.2569(2) 0.0591(16) Uani 1 1 d .
O23 O 0.4242(5) 0.4525(2) 0.5000 0.074(3) Uani 1 2 d S
O25 O 0.0000 0.57470(18) 0.2500 0.097(4) Uani 1 2 d S
O21 O 0.9159(10) 0.4309(3) 0.5000 0.233(14) Uani 1 2 d S
O18B O 0.1731(9) 0.5747(3) 0.4356(5) 0.039(4) Uani 0.30 1 d P
O8B O 0.8446(8) 0.3379(5) 0.4220(9) 0.102(9) Uani 0.50 1 d P
O10B O 1.1992(12) 0.3266(8) 0.3912(15) 0.113(15) Uani 0.30 1 d P
O24 O 0.2555(3) 0.39569(16) 0.5000 0.0356(15) Uani 1 2 d S
O14 O 0.2974(3) 0.45082(13) 0.4513(2) 0.0532(14) Uani 1 1 d .
O6 O 0.6855(3) 0.3576(2) 0.4097(3) 0.104(4) Uani 1 1 d .

loop_
_atom_site_aniso_label
_atom_site_aniso_U_11
_atom_site_aniso_U_22
_atom_site_aniso_U_33
_atom_site_aniso_U_23
_atom_site_aniso_U_13
_atom_site_aniso_U_12
Zn1 0.0075(4) 0.0141(4) 0.0192(4) 0.0006(2) 0.0014(2) -0.0001(2)
Zn7 0.0125(5) 0.0187(5) 0.0159(5) 0.000 0.0005(4) 0.000
Zn4 0.0101(5) 0.0161(5) 0.0238(5) 0.000 0.000 -0.0016(4)
Zn3 0.0105(5) 0.0152(5) 0.0288(6) 0.000 0.000 0.0012(4)
Zn2 0.0162(4) 0.0268(5) 0.0558(6) -0.0083(4) -0.0016(4) -0.0004(3)
Zn6 0.0269(7) 0.0284(7) 0.1184(15) 0.000 0.000 0.0003(5)
O4 0.043(3) 0.075(4) 0.104(5) -0.057(4) 0.017(3) -0.008(3)
O2 0.026(2) 0.030(2) 0.035(2) -0.0093(18) -0.0052(18) -0.0007(17)
O12 0.025(2) 0.034(2) 0.038(2) -0.0112(19) 0.0043(19) -0.0055(18)
O1 0.031(2) 0.036(2) 0.031(2) -0.0106(19) 0.0012(19) 0.0025(19)
O3 0.023(2) 0.033(2) 0.048(3) -0.010(2) 0.000(2) 0.0038(18)
O22 0.016(3) 0.021(3) 0.047(4) 0.000 0.000 -0.001(2)
O17 0.056(3) 0.038(3) 0.054(3) -0.014(2) -0.028(3) 0.012(2)
O15 0.041(3) 0.042(3) 0.039(3) 0.000(2) -0.017(2) 0.007(2)
O13 0.034(2) 0.034(2) 0.047(3) -0.010(2) -0.016(2) 0.002(2)
O16 0.039(3) 0.043(3) 0.038(3) -0.009(2) -0.018(2) 0.000(2)
O11 0.020(2) 0.032(2) 0.036(2) -0.0103(18) 0.0042(18) 0.0047(17)
O9 0.020(2) 0.041(3) 0.066(3) -0.021(2) 0.000(2) -0.0012(19)
O5 0.032(3) 0.051(3) 0.066(4) -0.027(3) -0.018(2) 0.005(2)
O7 0.029(3) 0.039(3) 0.081(4) -0.026(3) 0.010(3) -0.003(2)
C11 0.022(3) 0.026(3) 0.034(3) -0.013(2) -0.001(3) 0.001(2)
C4 0.023(3) 0.036(3) 0.030(3) -0.014(3) 0.002(2) -0.005(2)
C14 0.022(3) 0.029(3) 0.025(3) -0.012(2) 0.006(2) 0.002(2)
C2 0.016(3) 0.027(3) 0.032(3) -0.013(2) -0.003(2) -0.001(2)
C10 0.018(3) 0.033(3) 0.036(3) -0.011(3) 0.004(3) 0.002(2)
C6 0.023(3) 0.044(4) 0.031(3) -0.009(3) 0.002(3) 0.006(3)
C19 0.029(3) 0.038(4) 0.034(3) -0.004(3) -0.012(3) 0.005(3)
C3 0.019(3) 0.033(3) 0.031(3) -0.007(3) 0.003(2) -0.001(2)
C5 0.015(3) 0.042(4) 0.036(3) -0.011(3) -0.001(2) 0.000(2)
C1 0.021(3) 0.032(3) 0.023(3) -0.009(2) -0.001(2) -0.002(2)
C22 0.043(4) 0.037(4) 0.052(4) -0.008(3) -0.021(4) 0.007(3)
C8 0.017(3) 0.020(3) 0.052(4) -0.009(3) 0.006(3) -0.005(2)
C17 0.018(3) 0.054(5) 0.074(5) -0.030(4) 0.003(3) -0.010(3)
C12 0.016(3) 0.034(3) 0.046(4) -0.011(3) -0.002(3) -0.006(2)
C18 0.022(3) 0.025(3) 0.027(3) -0.010(2) -0.001(2) 0.001(2)
C20 0.034(3) 0.036(3) 0.031(3) -0.007(3) -0.008(3) -0.002(3)
C13 0.017(3) 0.030(3) 0.040(3) -0.009(3) 0.003(2) 0.001(2)
C15 0.016(3) 0.026(3) 0.038(3) -0.012(3) 0.004(2) -0.004(2)
C24 0.028(3) 0.043(4) 0.034(3) -0.009(3) -0.012(3) 0.005(3)
C23 0.042(4) 0.042(4) 0.057(5) -0.019(4) -0.015(4) 0.011(3)
C7 0.030(3) 0.027(3) 0.025(3) -0.007(2) 0.001(2) -0.003(2)
C25 0.022(3) 0.033(3) 0.034(3) 0.001(3) -0.009(3) 0.002(2)
C16 0.019(3) 0.034(3) 0.046(4) -0.020(3) 0.009(3) -0.001(3)
C26 0.026(3) 0.039(4) 0.030(3) -0.008(3) -0.005(3) 0.004(3)
C21 0.039(4) 0.035(3) 0.032(3) -0.006(3) -0.011(3) 0.011(3)
C9 0.026(3) 0.058(5) 0.037(4) -0.021(3) 0.006(3) -0.006(3)
C27 0.061(6) 0.048(5) 0.101(8) -0.034(5) -0.047(6) 0.019(4)
O18A 0.033(3) 0.042(4) 0.043(4) 0.006(3) -0.003(3) -0.004(3)
O8A 0.024(5) 0.038(6) 0.044(6) 0.008(5) -0.001(4) 0.008(4)
Zn5A 0.0113(7) 0.0170(7) 0.0257(7) 0.0049(5) -0.0024(5) 0.0009(5)
Zn5B 0.0197(8) 0.0253(8) 0.0418(9) 0.0038(7) -0.0010(7) 0.0020(6)
O10A 0.033(5) 0.065(6) 0.089(8) -0.020(5) 0.010(5) 0.003(4)
O20 0.080(7) 0.046(5) 0.102(8) 0.000 0.000 -0.002(5)
O19 0.036(3) 0.067(4) 0.075(4) 0.009(3) -0.012(3) -0.003(3)
O23 0.070(6) 0.054(5) 0.097(7) 0.000 0.000 -0.033(5)
O25 0.141(12) 0.016(4) 0.134(11) 0.000 -0.006(8) 0.000
O21 0.131(15) 0.055(8) 0.51(5) 0.000 0.000 -0.058(9)
O18B 0.050(10) 0.034(8) 0.034(8) -0.016(6) -0.014(8) 0.003(7)
O8B 0.028(7) 0.090(14) 0.19(2) -0.110(15) -0.009(12) 0.005(9)
O10B 0.025(11) 0.12(3) 0.19(4) -0.10(3) -0.027(17) 0.036(15)
O24 0.023(3) 0.046(4) 0.038(4) 0.000 0.000 -0.006(3)
O14 0.047(3) 0.055(3) 0.058(3) 0.009(3) -0.032(3) -0.008(3)
O6 0.024(3) 0.151(8) 0.137(7) -0.110(7) -0.012(4) 0.012(4)

loop_
_atom_type_symbol
_atom_type_description
_atom_type_scat_dispersion_real
_atom_type_scat_dispersion_imag
_atom_type_scat_source
C C 0.0181 0.0091 'International Tables Vol C Tables 4.2.6.8 and 6.1.1.4'
H H 0.0000 0.0000 'International Tables Vol C Tables 4.2.6.8 and 6.1.1.4'
O O 0.0492 0.0322 'International Tables Vol C Tables 4.2.6.8 and 6.1.1.4'
Zn Zn -1.5491 0.6778 'International Tables Vol C Tables 4.2.6.8 and 6.1.1.4'

loop_
_geom_angle_atom_site_label_1
_geom_angle_atom_site_label_2
_geom_angle_atom_site_label_3
_geom_angle
_geom_angle_site_symmetry_1
_geom_angle_site_symmetry_3
O19 Zn1 O2 102.7(2) . 4_655
O19 Zn1 O11 98.5(2) . 16_455
O2 Zn1 O11 158.71(18) 4_655 16_455
O19 Zn1 O1 94.8(2) . .
O2 Zn1 O1 88.20(19) 4_655 .
O11 Zn1 O1 87.75(19) 16_455 .
O19 Zn1 O12 105.5(2) . 13_655
O2 Zn1 O12 88.42(19) 4_655 13_655
O11 Zn1 O12 88.13(19) 16_455 13_655
O1 Zn1 O12 159.59(18) . 13_655
O19 Zn1 Zn1 167.9(2) . 4_655
O2 Zn1 Zn1 84.19(13) 4_655 4_655
O11 Zn1 Zn1 74.57(12) 16_455 4_655
O1 Zn1 Zn1 75.24(13) . 4_655
O12 Zn1 Zn1 84.39(12) 13_655 4_655
O25 Zn7 O15 100.53(15) . 4
O25 Zn7 O15 100.53(15) . .
O15 Zn7 O15 158.9(3) 4 .
O25 Zn7 O16 100.71(14) . 3_565
O15 Zn7 O16 88.2(2) 4 3_565
O15 Zn7 O16 87.9(2) . 3_565
O25 Zn7 O16 100.71(14) . 2_565
O15 Zn7 O16 87.9(2) 4 2_565
O15 Zn7 O16 88.2(2) . 2_565
O16 Zn7 O16 158.6(3) 3_565 2_565
O25 Zn7 Zn7 180.000(1) . 2_565
O15 Zn7 Zn7 79.47(15) 4 2_565
O15 Zn7 Zn7 79.47(15) . 2_565
O16 Zn7 Zn7 79.29(14) 3_565 2_565
O16 Zn7 Zn7 79.29(14) 2_565 2_565
O22 Zn4 O5 104.70(19) . .
O22 Zn4 O5 104.70(19) . 10_556
O5 Zn4 O5 84.8(4) . 10_556
O22 Zn4 O17 107.66(19) . 9_666
O5 Zn4 O17 147.6(2) . 9_666
O5 Zn4 O17 86.4(3) 10_556 9_666
O22 Zn4 O17 107.66(19) . 2_665
O5 Zn4 O17 86.4(3) . 2_665
O5 Zn4 O17 147.6(2) 10_556 2_665
O17 Zn4 O17 84.5(3) 9_666 2_665
O22 Zn4 Zn5A 45.17(3) . 10_556
O5 Zn4 Zn5A 70.10(16) . 10_556
O5 Zn4 Zn5A 127.74(18) 10_556 10_556
O17 Zn4 Zn5A 136.96(19) 9_666 10_556
O17 Zn4 Zn5A 77.32(15) 2_665 10_556
O22 Zn4 Zn5A 45.17(3) . .
O5 Zn4 Zn5A 127.74(18) . .
O5 Zn4 Zn5A 70.10(16) 10_556 .
O17 Zn4 Zn5A 77.32(15) 9_666 .
O17 Zn4 Zn5A 136.96(19) 2_665 .
Zn5A Zn4 Zn5A 89.90(6) 10_556 .
O23 Zn3 O14 90.9(3) . 10_556
O23 Zn3 O14 90.9(3) . .
O14 Zn3 O14 87.4(4) 10_556 .
O23 Zn3 O4 88.2(3) . 10_556
O14 Zn3 O4 91.7(3) 10_556 10_556
O14 Zn3 O4 178.7(3) . 10_556
O23 Zn3 O4 88.2(3) . .
O14 Zn3 O4 178.7(3) 10_556 .
O14 Zn3 O4 91.7(3) . .
O4 Zn3 O4 89.2(5) 10_556 .
O23 Zn3 O24 180.0(4) . .
O14 Zn3 O24 89.1(2) 10_556 .
O14 Zn3 O24 89.1(2) . .
O4 Zn3 O24 91.8(2) 10_556 .
O4 Zn3 O24 91.8(2) . .
O9 Zn2 O3 122.3(2) 1_455 .
O9 Zn2 O13 106.8(2) 1_455 .
O3 Zn2 O13 114.1(2) . .
O9 Zn2 O24 106.6(2) 1_455 .
O3 Zn2 O24 105.5(2) . .
O13 Zn2 O24 98.7(2) . .
O21 Zn6 O22 149.8(7) . .
O21 Zn6 O7 100.7(5) . .
O22 Zn6 O7 100.75(19) . .
O21 Zn6 O7 100.7(5) . 10_556
O22 Zn6 O7 100.75(19) . 10_556
O7 Zn6 O7 88.8(4) . 10_556
O21 Zn6 O18B 74.4(6) . 2_665
O22 Zn6 O18B 87.3(4) . 2_665
O7 Zn6 O18B 83.4(4) . 2_665
O7 Zn6 O18B 169.7(4) 10_556 2_665
O21 Zn6 O18B 74.4(6) . 9_666
O22 Zn6 O18B 87.3(4) . 9_666
O7 Zn6 O18B 169.7(4) . 9_666
O7 Zn6 O18B 83.4(4) 10_556 9_666
O18B Zn6 O18B 103.5(8) 2_665 9_666
O21 Zn6 Zn5A 129.3(3) . 10_556
O22 Zn6 Zn5A 45.86(4) . 10_556
O7 Zn6 Zn5A 65.54(15) . 10_556
O7 Zn6 Zn5A 125.85(17) 10_556 10_556
O18B Zn6 Zn5A 56.3(4) 2_665 10_556
O18B Zn6 Zn5A 124.6(4) 9_666 10_556
O21 Zn6 Zn5A 129.3(3) . .
O22 Zn6 Zn5A 45.86(4) . .
O7 Zn6 Zn5A 125.85(17) . .
O7 Zn6 Zn5A 65.54(15) 10_556 .
O18B Zn6 Zn5A 124.6(4) 2_665 .
O18B Zn6 Zn5A 56.3(4) 9_666 .
Zn5A Zn6 Zn5A 91.26(7) 10_556 .
C8 O4 Zn3 142.3(5) . .
C7 O2 Zn1 121.9(4) . 4_655
C18 O12 Zn1 120.3(4) . 13_655
C7 O1 Zn1 131.9(4) . .
C8 O3 Zn2 120.1(4) . .
Zn5B O22 Zn5B 68.5(2) 10_556 .
Zn5B O22 Zn6 117.1(3) 10_556 .
Zn5B O22 Zn6 117.1(3) . .
Zn5B O22 Zn4 116.3(3) 10_556 .
Zn5B O22 Zn4 116.3(3) . .
Zn6 O22 Zn4 114.2(3) . .
Zn5B O22 Zn5A 49.74(9) 10_556 10_556
Zn5B O22 Zn5A 118.2(3) . 10_556
Zn6 O22 Zn5A 93.19(16) . 10_556
Zn4 O22 Zn5A 93.34(16) . 10_556
Zn5B O22 Zn5A 118.2(3) 10_556 .
Zn5B O22 Zn5A 49.74(9) . .
Zn6 O22 Zn5A 93.19(16) . .
Zn4 O22 Zn5A 93.34(16) . .
Zn5A O22 Zn5A 168.0(3) 10_556 .
C27 O17 Zn4 126.8(5) . 9_666
C26 O15 Zn7 128.6(4) . .
C25 O13 Zn2 126.6(4) . .
C26 O16 Zn7 126.5(4) . 2_565
C18 O11 Zn1 135.1(4) . 16
C17 O9 Zn2 117.3(5) . 1_655
C9 O5 Zn4 134.1(5) . .
C16 O7 Zn6 139.2(5) . .
C12 C11 C10 120.7(5) . .
C12 C11 H11 119.7 . .
C10 C11 H11 119.7 . .
C5 C4 C3 120.2(6) . .
C5 C4 H4 119.9 . .
C3 C4 H4 119.9 . .
C15 C14 C13 120.0(5) . .
C15 C14 C18 121.1(5) . .
C13 C14 C18 118.9(5) . .
C3 C2 C1 119.3(5) . .
C3 C2 H2 120.3 . .
C1 C2 H2 120.3 . .
C15 C10 C11 119.9(5) . .
C15 C10 C16 122.1(5) . .
C11 C10 C16 117.6(5) . .
C1 C6 C5 120.1(6) . .
C1 C6 H6 119.9 . .
C5 C6 H6 119.9 . .
C24 C19 C20 119.6(6) . .
C24 C19 C25 120.5(6) . .
C20 C19 C25 119.7(6) . .
C2 C3 C4 120.1(5) . .
C2 C3 C8 122.4(5) . .
C4 C3 C8 117.5(5) . .
C6 C5 C4 119.5(6) . .
C6 C5 C9 120.7(6) . .
C4 C5 C9 119.7(6) . .
C6 C1 C2 120.7(5) . .
C6 C1 C7 120.0(5) . .
C2 C1 C7 119.2(5) . .
C23 C22 C21 121.5(7) . .
C23 C22 H22 119.2 . .
C21 C22 H22 119.2 . .
O4 C8 O3 126.0(6) . .
O4 C8 C3 118.4(6) . .
O3 C8 C3 115.5(5) . .
O9 C17 O10B 117.1(15) . .
O9 C17 O10A 118.9(8) . .
O10B C17 O10A 50(2) . .
O9 C17 C12 116.5(6) . .
O10B C17 C12 117.5(15) . .
O10A C17 C12 119.9(8) . .
C11 C12 C13 118.4(5) . .
C11 C12 C17 122.5(6) . .
C13 C12 C17 119.0(6) . .
O12 C18 O11 124.8(5) . .
O12 C18 C14 119.0(5) . .
O11 C18 C14 116.2(5) . .
C21 C20 C19 118.8(6) . .
C21 C20 H20 120.6 . .
C19 C20 H20 120.6 . .
C14 C13 C12 120.6(5) . .
C14 C13 H13 119.7 . .
C12 C13 H13 119.7 . .
C14 C15 C10 120.3(5) . .
C14 C15 H15 119.8 . .
C10 C15 H15 119.8 . .
C19 C24 C23 119.5(6) . .
C19 C24 H24 120.3 . .
C23 C24 H24 120.3 . .
C22 C23 C24 119.4(7) . .
C22 C23 C27 123.0(7) . .
C24 C23 C27 117.5(7) . .
O1 C7 O2 126.5(6) . .
O1 C7 C1 116.7(5) . .
O2 C7 C1 116.8(5) . .
O13 C25 O14 126.4(6) . .
O13 C25 C19 118.2(5) . .
O14 C25 C19 115.4(6) . .
O7 C16 O8B 123.2(9) . .
O7 C16 O8A 120.8(9) . .
O8B C16 O8A 36.3(13) . .
O7 C16 C10 118.4(6) . .
O8B C16 C10 116.6(8) . .
O8A C16 C10 115.5(8) . .
O16 C26 O15 124.5(6) . .
O16 C26 C21 118.4(6) . .
O15 C26 C21 117.0(6) . .
C22 C21 C20 121.1(6) . .
C22 C21 C26 119.8(6) . .
C20 C21 C26 119.1(6) . .
O6 C9 O5 124.9(7) . .
O6 C9 C5 118.1(6) . .
O5 C9 C5 116.2(6) . .
O17 C27 O18B 122.3(10) . .
O17 C27 O18A 119.2(9) . .
O18B C27 O18A 57.2(9) . .
O17 C27 C23 119.7(7) . .
O18B C27 C23 109.6(10) . .
O18A C27 C23 113.5(8) . .
O18B O18A C27 58.0(9) . .
O18B O18A Zn5A 96.8(7) . 9_666
C27 O18A Zn5A 120.4(6) . 9_666
O8B O8A C16 67.5(18) . .
O8B O8A Zn5A 93(2) . 10_556
C16 O8A Zn5A 111.4(10) . 10_556
O8B O8A Zn5B 51.3(18) . 10_556
C16 O8A Zn5B 99.5(8) . 10_556
Zn5A O8A Zn5B 43.2(3) 10_556 10_556
Zn5B Zn5A O8A 83.8(3) . 10_556
Zn5B Zn5A O6 76.9(4) . 10_556
O8A Zn5A O6 108.2(5) 10_556 10_556
Zn5B Zn5A O18A 162.9(2) . 9_666
O8A Zn5A O18A 105.7(4) 10_556 9_666
O6 Zn5A O18A 112.3(4) 10_556 9_666
Zn5B Zn5A O22 56.84(17) . .
O8A Zn5A O22 116.8(4) 10_556 .
O6 Zn5A O22 107.8(3) 10_556 .
O18A Zn5A O22 106.0(3) 9_666 .
Zn5B Zn5A O8B 62.7(8) . 10_556
O8A Zn5A O8B 21.9(8) 10_556 10_556
O6 Zn5A O8B 106.1(5) 10_556 10_556
O18A Zn5A O8B 124.5(7) 9_666 10_556
O22 Zn5A O8B 98.2(7) . 10_556
Zn5B Zn5A Zn6 83.61(8) . .
O8A Zn5A Zn6 93.7(5) 10_556 .
O6 Zn5A Zn6 148.6(3) 10_556 .
O18A Zn5A Zn6 81.6(2) 9_666 .
O22 Zn5A Zn6 40.95(16) . .
O8B Zn5A Zn6 85.9(5) 10_556 .
Zn5B Zn5A Zn4 83.41(8) . .
O8A Zn5A Zn4 158.1(4) 10_556 .
O6 Zn5A Zn4 86.06(19) 10_556 .
O18A Zn5A Zn4 82.9(2) 9_666 .
O22 Zn5A Zn4 41.49(16) . .
O8B Zn5A Zn4 139.1(7) 10_556 .
Zn6 Zn5A Zn4 67.30(4) . .
Zn5A Zn5B O22 73.42(13) . .
Zn5A Zn5B O20 171.7(3) . .
O22 Zn5B O20 113.0(2) . .
Zn5A Zn5B O8B 70.2(8) . 10_556
O22 Zn5B O8B 112.5(5) . 10_556
O20 Zn5B O8B 110.4(8) . 10_556
Zn5A Zn5B Zn5B 129.18(8) . 10_556
O22 Zn5B Zn5B 55.76(11) . 10_556
O20 Zn5B Zn5B 57.54(16) . 10_556
O8B Zn5B Zn5B 126.8(7) 10_556 10_556
Zn5A Zn5B O6 57.6(3) . 10_556
O22 Zn5B O6 105.9(2) . 10_556
O20 Zn5B O6 114.6(4) . 10_556
O8B Zn5B O6 99.7(8) 10_556 10_556
Zn5B Zn5B O6 133.29(19) 10_556 10_556
Zn5A Zn5B O8A 53.0(3) . 10_556
O22 Zn5B O8A 107.3(4) . 10_556
O20 Zn5B O8A 126.6(4) . 10_556
O8B Zn5B O8A 18.0(8) 10_556 10_556
Zn5B Zn5B O8A 139.3(3) 10_556 10_556
O6 Zn5B O8A 85.0(4) 10_556 10_556
O10B O10A C17 64.4(17) . .
Zn5B O20 Zn5B 64.9(3) . 10_556
O18A O18B C27 64.8(11) . .
O18A O18B Zn6 125.2(10) . 9_666
C27 O18B Zn6 132.9(10) . 9_666
O8A O8B C16 76(2) . .
O8A O8B Zn5B 111(2) . 10_556
C16 O8B Zn5B 126.4(11) . 10_556
O8A O8B Zn5A 65.2(19) . 10_556
C16 O8B Zn5A 103.3(12) . 10_556
Zn5B O8B Zn5A 47.1(3) 10_556 10_556
O10A O10B C17 65.2(18) . .
Zn2 O24 Zn2 145.5(4) . 10_556
Zn2 O24 Zn3 105.29(18) . .
Zn2 O24 Zn3 105.29(18) 10_556 .
C25 O14 Zn3 137.1(5) . .
C9 O6 Zn5A 118.6(5) . 10_556
C9 O6 Zn5B 114.6(7) . 10_556
Zn5A O6 Zn5B 45.46(16) 10_556 10_556

loop_
_geom_bond_atom_site_label_1
_geom_bond_atom_site_label_2
_geom_bond_distance
_geom_bond_site_symmetry_2
Zn1 O19 1.946(6) .
Zn1 O2 2.015(4) 4_655
Zn1 O11 2.016(4) 16_455
Zn1 O1 2.054(4) .
Zn1 O12 2.060(4) 13_655
Zn1 Zn1 2.9712(13) 4_655
Zn7 O25 1.871(8) .
Zn7 O15 2.003(5) 4
Zn7 O15 2.003(5) .
Zn7 O16 2.060(4) 3_565
Zn7 O16 2.060(4) 2_565
Zn7 Zn7 2.938(2) 2_565
Zn4 O22 1.952(6) .
Zn4 O5 2.035(5) .
Zn4 O5 2.035(5) 10_556
Zn4 O17 2.036(5) 9_666
Zn4 O17 2.036(5) 2_665
Zn4 Zn5A 2.9413(15) 10_556
Zn4 Zn5A 2.9413(15) .
Zn3 O23 2.007(9) .
Zn3 O14 2.018(5) 10_556
Zn3 O14 2.018(5) .
Zn3 O4 2.038(6) 10_556
Zn3 O4 2.038(6) .
Zn3 O24 2.184(6) .
Zn2 O9 1.930(5) 1_455
Zn2 O3 1.936(4) .
Zn2 O13 1.967(5) .
Zn2 O24 1.981(2) .
Zn6 O21 1.836(12) .
Zn6 O22 1.908(6) .
Zn6 O7 2.092(5) .
Zn6 O7 2.092(5) 10_556
Zn6 O18B 2.346(15) 2_665
Zn6 O18B 2.346(15) 9_666
Zn6 Zn5A 2.9070(17) 10_556
Zn6 Zn5A 2.9070(17) .
O4 C8 1.220(8) .
O2 C7 1.259(7) .
O2 Zn1 2.015(4) 4_655
O12 C18 1.261(7) .
O12 Zn1 2.060(4) 13_655
O1 C7 1.256(8) .
O3 C8 1.277(8) .
O22 Zn5B 1.825(5) 10_556
O22 Zn5B 1.825(5) .
O22 Zn5A 2.0895(16) 10_556
O22 Zn5A 2.0895(16) .
O17 C27 1.202(10) .
O17 Zn4 2.036(5) 9_666
O15 C26 1.254(8) .
O13 C25 1.238(8) .
O16 C26 1.243(8) .
O16 Zn7 2.060(4) 2_565
O11 C18 1.272(7) .
O11 Zn1 2.016(4) 16
O9 C17 1.248(9) .
O9 Zn2 1.930(5) 1_655
O5 C9 1.239(9) .
O7 C16 1.201(8) .
C11 C12 1.387(9) .
C11 C10 1.393(9) .
C11 H11 0.9500 .
C4 C5 1.394(9) .
C4 C3 1.398(9) .
C4 H4 0.9500 .
C14 C15 1.378(8) .
C14 C13 1.384(8) .
C14 C18 1.491(8) .
C2 C3 1.386(8) .
C2 C1 1.399(8) .
C2 H2 0.9500 .
C10 C15 1.385(8) .
C10 C16 1.512(8) .
C6 C1 1.377(9) .
C6 C5 1.393(9) .
C6 H6 0.9500 .
C19 C24 1.388(10) .
C19 C20 1.400(9) .
C19 C25 1.495(9) .
C3 C8 1.505(8) .
C5 C9 1.509(9) .
C1 C7 1.521(8) .
C22 C23 1.347(11) .
C22 C21 1.356(10) .
C22 H22 0.9500 .
C17 O10B 1.26(2) .
C17 O10A 1.268(13) .
C17 C12 1.493(8) .
C12 C13 1.411(9) .
C20 C21 1.391(9) .
C20 H20 0.9500 .
C13 H13 0.9500 .
C15 H15 0.9500 .
C24 C23 1.421(11) .
C24 H24 0.9500 .
C23 C27 1.512(11) .
C25 O14 1.271(8) .
C16 O8B 1.244(18) .
C16 O8A 1.309(16) .
C26 C21 1.499(9) .
C9 O6 1.213(9) .
C27 O18B 1.33(2) .
C27 O18A 1.415(12) .
O18A O18B 1.314(19) .
O18A Zn5A 2.008(7) 9_666
O8A O8B 0.80(3) .
O8A Zn5A 1.942(15) 10_556
O8A Zn5B 2.418(14) 10_556
Zn5A Zn5B 1.664(2) .
Zn5A O8A 1.942(15) 10_556
Zn5A O6 1.972(6) 10_556
Zn5A O18A 2.008(7) 9_666
Zn5A O8B 2.137(18) 10_556
Zn5B O20 1.913(8) .
Zn5B O8B 2.018(19) 10_556
Zn5B Zn5B 2.054(4) 10_556
Zn5B O6 2.274(9) 10_556
Zn5B O8A 2.418(14) 10_556
O10A O10B 1.08(5) .
O20 Zn5B 1.913(8) 10_556
O18B Zn6 2.346(15) 9_666
O8B Zn5B 2.018(19) 10_556
O8B Zn5A 2.137(18) 10_556
O24 Zn2 1.981(2) 10_556
O6 Zn5A 1.972(6) 10_556
O6 Zn5B 2.274(9) 10_556

loop_
_platon_squeeze_void_nr
_platon_squeeze_void_average_x
_platon_squeeze_void_average_y
_platon_squeeze_void_average_z
_platon_squeeze_void_volume
_platon_squeeze_void_count_electrons
_platon_squeeze_void_content
1 -0.003 -0.001 -0.014 15380 5866 ' '
